data_7248438
loop_
_publ_author_name
'Mahmoudi, Ghodrat'
'Garc\'ia-Santos, Isabel'
'Fern\'andez-V\'azquez, Roi'
'Gomila, Rosa M.'
'Casti\~neiras, Alfonso'
'Doustkhah, Esmail'
'Zangrando, Ennio'
'Frontera, Antonio'

_publ_section_title
;
 Structural diversity and tetrel bonding significance in lead(ii)
 complexes with pyrazoylisonicotinoylhydrazone and varied anionic
 co-ligands
;
_journal_issue 19
_journal_name_full CrystEngComm
_journal_page_first 2526
_journal_page_last 2535
_journal_paper_doi 10.1039/D4CE00325J
_journal_volume 26
_journal_year 2024
_chemical_formula_moiety 'C12 H9 N7 O Pb S'
_chemical_formula_sum 'C12 H9 N7 O Pb S'
_chemical_formula_weight 506.51
_space_group_crystal_system monoclinic
_space_group_IT_number 14
_space_group_name_Hall '-P 2ybc'
_space_group_name_H-M_alt 'P 1 21/c 1'
_atom_sites_solution_hydrogens difmap
_audit_creation_method SHELXL-2019/2
_audit_update_record
;
2024-03-12 deposited with the CCDC.	2024-04-12 downloaded from the CCDC.
;
_cell_angle_alpha 90
_cell_angle_beta 95.905(2)
_cell_angle_gamma 90
_cell_formula_units_Z 4
_cell_length_a 8.4135(7)
_cell_length_b 16.6666(12)
_cell_length_c 10.1721(7)
_cell_measurement_reflns_used 8805
_cell_measurement_temperature 100(2)
_cell_measurement_theta_max 28.285
_cell_measurement_theta_min 2.355
_cell_volume 1418.81(18)
_computing_cell_refinement 'APEX4 Software (Bruker, 2022)'
_computing_data_collection 'APEX4 Software (Bruker, 2022)'
_computing_data_reduction 'APEX4 Software (Bruker, 2022)'
_computing_molecular_graphics 'DIAMOND, Brandenburg,K.(1999)'
_computing_publication_material 'WinGX publication routines (Farrugia, 2012)'
_computing_structure_refinement 'SHELXL-2019/2 (Sheldrick, 2019)'
_computing_structure_solution 'SHELXS-2013 (Sheldrick, 2013)'
_diffrn_ambient_temperature 100(2)
_diffrn_measured_fraction_theta_full 0.996
_diffrn_measured_fraction_theta_max 0.996
_diffrn_measurement_device_type 'Bruker D8 VENTURE PHOTON III-14'
_diffrn_measurement_method 'omega and phi'
_diffrn_radiation_type MoK\a
_diffrn_radiation_wavelength 0.71073
_diffrn_reflns_av_R_equivalents 0.0577
_diffrn_reflns_av_unetI/netI 0.0338
_diffrn_reflns_Laue_measured_fraction_full 0.996
_diffrn_reflns_Laue_measured_fraction_max 0.996
_diffrn_reflns_limit_h_max 10
_diffrn_reflns_limit_h_min -10
_diffrn_reflns_limit_k_max 21
_diffrn_reflns_limit_k_min -21
_diffrn_reflns_limit_l_max 13
_diffrn_reflns_limit_l_min -13
_diffrn_reflns_number 24267
_diffrn_reflns_point_group_measured_fraction_full 0.996
_diffrn_reflns_point_group_measured_fraction_max 0.996
_diffrn_reflns_theta_full 25.242
_diffrn_reflns_theta_max 27.483
_diffrn_reflns_theta_min 2.355
_diffrn_source 'microfocus sealed tube'
_exptl_absorpt_coefficient_mu 12.051
_exptl_absorpt_correction_T_max 1.0000
_exptl_absorpt_correction_T_min 0.7405
_exptl_absorpt_correction_type multi-scan
_exptl_absorpt_process_details SADABS
_exptl_crystal_colour Yellow
_exptl_crystal_density_diffrn 2.371
_exptl_crystal_description prism
_exptl_crystal_F_000 944
_exptl_crystal_size_max 0.070
_exptl_crystal_size_mid 0.050
_exptl_crystal_size_min 0.030
_refine_diff_density_max 0.762
_refine_diff_density_min -0.798
_refine_diff_density_rms 0.145
_refine_ls_extinction_method none
_refine_ls_goodness_of_fit_ref 1.032
_refine_ls_hydrogen_treatment mixed
_refine_ls_matrix_type full
_refine_ls_number_parameters 205
_refine_ls_number_reflns 3231
_refine_ls_number_restraints 0
_refine_ls_restrained_S_all 1.032
_refine_ls_R_factor_all 0.0293
_refine_ls_R_factor_gt 0.0214
_refine_ls_shift/su_max 0.002
_refine_ls_shift/su_mean 0.000
_refine_ls_structure_factor_coef Fsqd
_refine_ls_weighting_details 'w=1/[\s^2^(Fo^2^)+(0.0083P)^2^+3.2879P] where P=(Fo^2^+2Fc^2^)/3'
_refine_ls_weighting_scheme calc
_refine_ls_wR_factor_gt 0.0422
_refine_ls_wR_factor_ref 0.0445
_reflns_Friedel_coverage 0.000
_reflns_number_gt 2807
_reflns_number_total 3231
_reflns_threshold_expression 'I > 2\s(I)'
_cod_data_source_file d4ce00325j2.cif
_cod_data_source_block 2
_cod_depositor_comments 'Adding full bibliography for 7248436--7248439.cif.'
_cod_original_sg_symbol_H-M 'P 21/c'
_cod_database_code 7248438
_shelx_shelxl_version_number 2019/2
_shelx_space_group_comment
;
The symmetry employed for this shelxl refinement is uniquely defined
by the following loop, which should always be used as a source of
symmetry information in preference to the above space-group names.
They are only intended as comments.
;
_shelx_estimated_absorpt_t_min 0.486
_shelx_estimated_absorpt_t_max 0.714

loop_
_space_group_symop_operation_xyz
'x, y, z'
'-x, y+1/2, -z+1/2'
'-x, -y, -z'
'x, -y-1/2, z-1/2'

loop_
_atom_site_label
_atom_site_type_symbol
_atom_site_fract_x
_atom_site_fract_y
_atom_site_fract_z
_atom_site_U_iso_or_equiv
_atom_site_adp_type
_atom_site_occupancy
_atom_site_site_symmetry_order
_atom_site_calc_flag
_atom_site_refinement_flags_posn
_atom_site_refinement_flags_adp
_atom_site_refinement_flags_occupancy
_atom_site_disorder_assembly
_atom_site_disorder_group
Pb1 Pb -0.11215(2) -0.03951(2) 0.71351(2) 0.01081(5) Uani 1 1 d . . . . .
S1 S 0.13839(14) 0.15850(6) 1.01596(11) 0.0225(2) Uani 1 1 d . . . . .
O1 O -0.2712(3) 0.04908(15) 0.5774(2) 0.0132(6) Uani 1 1 d . . . . .
N1 N 0.2056(4) -0.03660(19) 0.7955(3) 0.0114(6) Uani 1 1 d . . . . .
N2 N 0.0407(4) 0.05865(18) 0.6132(3) 0.0093(6) Uani 1 1 d . . . . .
N3 N -0.0403(4) 0.11616(19) 0.5304(3) 0.0113(6) Uani 1 1 d . . . . .
N4 N 0.5394(4) -0.0287(2) 0.8250(3) 0.0160(7) Uani 1 1 d . . . . .
N5 N 0.2529(4) 0.1481(2) 0.6220(4) 0.0142(7) Uani 1 1 d . . . . .
H15A H 0.192(6) 0.179(3) 0.582(4) 0.017 Uiso 1 1 d . U . . .
H15B H 0.325(6) 0.162(3) 0.656(4) 0.017 Uiso 1 1 d . U . . .
N6 N -0.4844(4) 0.2728(2) 0.2816(3) 0.0151(7) Uani 1 1 d . . . . .
N7 N -0.0935(4) 0.0630(2) 0.8763(3) 0.0159(7) Uani 1 1 d . . . . .
C1 C 0.2938(5) -0.0892(2) 0.8705(4) 0.0138(8) Uani 1 1 d . . . . .
H1 H 0.242412 -0.130701 0.914294 0.017 Uiso 1 1 d R U . . .
C2 C 0.4601(5) -0.0842(2) 0.8853(4) 0.0155(8) Uani 1 1 d . . . . .
H2 H 0.518996 -0.122041 0.940773 0.019 Uiso 1 1 d R U . . .
C3 C 0.4499(5) 0.0248(2) 0.7521(4) 0.0139(8) Uani 1 1 d . . . . .
H3 H 0.501413 0.066274 0.708561 0.017 Uiso 1 1 d R U . . .
C4 C 0.2846(5) 0.0214(2) 0.7383(3) 0.0101(8) Uani 1 1 d . . . . .
C5 C 0.1869(5) 0.0803(2) 0.6533(3) 0.0111(8) Uani 1 1 d . . . . .
C6 C -0.1964(4) 0.1044(2) 0.5199(3) 0.0096(7) Uani 1 1 d . . . . .
C7 C -0.2940(5) 0.1635(2) 0.4359(3) 0.0098(8) Uani 1 1 d . . . . .
C8 C -0.2259(5) 0.2259(2) 0.3703(4) 0.0145(8) Uani 1 1 d . . . . .
H8 H -0.113180 0.232483 0.377161 0.017 Uiso 1 1 d R U . . .
C9 C -0.3252(5) 0.2781(2) 0.2948(4) 0.0172(9) Uani 1 1 d . . . . .
H9 H -0.277354 0.320240 0.249634 0.021 Uiso 1 1 d R U . . .
C10 C -0.5485(5) 0.2128(2) 0.3456(4) 0.0154(8) Uani 1 1 d . . . . .
H10 H -0.661641 0.208062 0.337537 0.018 Uiso 1 1 d R U . . .
C11 C -0.4593(5) 0.1572(2) 0.4229(4) 0.0149(8) Uani 1 1 d . . . . .
H11 H -0.510484 0.115423 0.466133 0.018 Uiso 1 1 d R U . . .
C12 C 0.0057(5) 0.1023(2) 0.9337(4) 0.0152(8) Uani 1 1 d . . . . .

loop_
_atom_site_aniso_label
_atom_site_aniso_U_11
_atom_site_aniso_U_22
_atom_site_aniso_U_33
_atom_site_aniso_U_23
_atom_site_aniso_U_13
_atom_site_aniso_U_12
Pb1 0.00867(8) 0.01046(7) 0.01307(7) 0.00164(6) 0.00003(5) -0.00062(6)
S1 0.0207(6) 0.0157(5) 0.0287(6) 0.0021(4) -0.0091(4) -0.0017(4)
O1 0.0099(14) 0.0136(14) 0.0160(13) 0.0047(11) 0.0016(10) 0.0004(11)
N1 0.0123(17) 0.0127(16) 0.0093(14) -0.0015(13) 0.0012(12) 0.0032(14)
N2 0.0074(16) 0.0104(16) 0.0101(15) 0.0028(12) 0.0014(12) 0.0005(12)
N3 0.0090(17) 0.0117(16) 0.0124(15) 0.0025(13) -0.0022(12) 0.0019(13)
N4 0.0105(18) 0.0171(18) 0.0191(17) 0.0004(14) -0.0035(13) 0.0020(14)
N5 0.0036(18) 0.0188(19) 0.0191(18) 0.0003(14) -0.0043(13) -0.0017(14)
N6 0.0166(19) 0.0121(17) 0.0152(17) 0.0012(13) -0.0057(13) 0.0016(14)
N7 0.0162(19) 0.0142(17) 0.0173(17) -0.0021(14) 0.0019(14) 0.0023(14)
C1 0.018(2) 0.0094(19) 0.0139(19) 0.0011(15) 0.0030(15) 0.0000(16)
C2 0.016(2) 0.014(2) 0.0162(19) -0.0003(16) -0.0018(16) 0.0072(16)
C3 0.011(2) 0.013(2) 0.0173(19) -0.0001(15) 0.0005(15) -0.0001(16)
C4 0.012(2) 0.0082(18) 0.0102(17) -0.0030(14) -0.0009(14) 0.0010(14)
C5 0.010(2) 0.0142(19) 0.0087(17) -0.0059(15) 0.0004(14) 0.0053(16)
C6 0.0088(19) 0.0121(19) 0.0074(16) -0.0036(14) -0.0014(13) 0.0012(15)
C7 0.010(2) 0.0097(18) 0.0090(17) -0.0014(14) -0.0022(14) 0.0003(15)
C8 0.012(2) 0.014(2) 0.0164(19) -0.0026(16) -0.0024(15) -0.0036(16)
C9 0.016(2) 0.011(2) 0.023(2) 0.0032(16) -0.0053(16) -0.0044(17)
C10 0.009(2) 0.021(2) 0.0163(19) -0.0031(16) -0.0007(15) 0.0029(16)
C11 0.010(2) 0.017(2) 0.0172(19) 0.0016(16) 0.0000(15) 0.0013(16)
C12 0.019(2) 0.015(2) 0.0126(18) 0.0039(16) 0.0049(16) 0.0063(17)

loop_
_atom_type_symbol
_atom_type_description
_atom_type_scat_dispersion_real
_atom_type_scat_dispersion_imag
_atom_type_scat_source
C C 0.0033 0.0016 'International Tables Vol C Tables 4.2.6.8 and 6.1.1.4'
H H 0.0000 0.0000 'International Tables Vol C Tables 4.2.6.8 and 6.1.1.4'
N N 0.0061 0.0033 'International Tables Vol C Tables 4.2.6.8 and 6.1.1.4'
O O 0.0106 0.0060 'International Tables Vol C Tables 4.2.6.8 and 6.1.1.4'
Pb Pb -3.3944 10.1111 'International Tables Vol C Tables 4.2.6.8 and 6.1.1.4'
S S 0.1246 0.1234 'International Tables Vol C Tables 4.2.6.8 and 6.1.1.4'

loop_
_geom_angle_atom_site_label_1
_geom_angle_atom_site_label_2
_geom_angle_atom_site_label_3
_geom_angle
_geom_angle_site_symmetry_1
_geom_angle_site_symmetry_3
_geom_angle_publ_flag
O1 Pb1 N7 87.21(10) . . ?
O1 Pb1 N2 67.30(10) . . ?
N7 Pb1 N2 78.70(11) . . ?
O1 Pb1 N1 130.76(9) . . ?
N7 Pb1 N1 77.34(11) . . ?
N2 Pb1 N1 63.93(10) . . ?
O1 Pb1 N3 92.52(8) . 3_556 ?
N7 Pb1 N3 146.26(10) . 3_556 ?
N2 Pb1 N3 70.21(9) . 3_556 ?
N1 Pb1 N3 77.47(8) . 3_556 ?
O1 Pb1 N4 72.03(9) . 1_455 ?
N7 Pb1 N4 73.39(10) . 1_455 ?
N2 Pb1 N4 131.17(9) . 1_455 ?
N1 Pb1 N4 141.70(8) . 1_455 ?
N3 Pb1 N4 138.17(8) 3_556 1_455 ?
O1 Pb1 S1 139.48(7) . 3_557 ?
N7 Pb1 S1 82.01(8) . 3_557 ?
N2 Pb1 S1 145.92(8) . 3_557 ?
N1 Pb1 S1 84.62(7) . 3_557 ?
N3 Pb1 S1 117.40(6) 3_556 3_557 ?
N4 Pb1 S1 67.45(6) 1_455 3_557 ?
O1 Pb1 N2 68.61(8) . 3_556 ?
N7 Pb1 N2 137.11(9) . 3_556 ?
N2 Pb1 N2 59.64(11) . 3_556 ?
N1 Pb1 N2 91.93(8) . 3_556 ?
N3 Pb1 N2 24.02(7) 3_556 3_556 ?
N4 Pb1 N2 126.35(8) 1_455 3_556 ?
S1 Pb1 N2 138.90(5) 3_557 3_556 ?
C6 O1 Pb1 116.2(2) . . ?
C1 N1 C4 116.8(3) . . ?
C1 N1 Pb1 129.4(3) . . ?
C4 N1 Pb1 113.3(2) . . ?
C5 N2 N3 112.4(3) . . ?
C5 N2 Pb1 126.2(2) . . ?
N3 N2 Pb1 118.5(2) . . ?
C6 N3 N2 111.3(3) . . ?
C2 N4 C3 116.0(3) . . ?
C5 N5 H15A 114(3) . . ?
C5 N5 H15B 122(4) . . ?
H15A N5 H15B 120(5) . . ?
C9 N6 C10 116.9(3) . . ?
C12 N7 Pb1 138.1(3) . . ?
N1 C1 C2 121.0(4) . . ?
N1 C1 H1 119.5 . . ?
C2 C1 H1 119.5 . . ?
N4 C2 C1 122.5(4) . . ?
N4 C2 H2 118.7 . . ?
C1 C2 H2 118.7 . . ?
N4 C3 C4 122.1(4) . . ?
N4 C3 H3 119.0 . . ?
C4 C3 H3 119.0 . . ?
N1 C4 C3 121.6(3) . . ?
N1 C4 C5 117.2(3) . . ?
C3 C4 C5 121.2(3) . . ?
N2 C5 N5 124.8(4) . . ?
N2 C5 C4 116.3(3) . . ?
N5 C5 C4 118.9(3) . . ?
O1 C6 N3 126.7(3) . . ?
O1 C6 C7 117.7(3) . . ?
N3 C6 C7 115.5(3) . . ?
C11 C7 C8 117.9(3) . . ?
C11 C7 C6 119.5(3) . . ?
C8 C7 C6 122.6(3) . . ?
C9 C8 C7 118.8(4) . . ?
C9 C8 H8 120.6 . . ?
C7 C8 H8 120.6 . . ?
N6 C9 C8 123.7(4) . . ?
N6 C9 H9 118.1 . . ?
C8 C9 H9 118.1 . . ?
N6 C10 C11 123.7(4) . . ?
N6 C10 H10 118.1 . . ?
C11 C10 H10 118.2 . . ?
C10 C11 C7 118.9(4) . . ?
C10 C11 H11 120.5 . . ?
C7 C11 H11 120.6 . . ?
N7 C12 S1 177.9(4) . . ?

loop_
_geom_bond_atom_site_label_1
_geom_bond_atom_site_label_2
_geom_bond_distance
_geom_bond_site_symmetry_2
_geom_bond_publ_flag
Pb1 O1 2.346(3) . ?
Pb1 N7 2.374(3) . ?
Pb1 N2 2.375(3) . ?
Pb1 N1 2.717(3) . ?
Pb1 N3 3.176(3) 3_556 ?
Pb1 N4 3.255(3) 1_455 ?
Pb1 S1 3.4175(11) 3_557 ?
Pb1 N2 3.452(3) 3_556 ?
S1 C12 1.623(4) . ?
O1 C6 1.289(4) . ?
N1 C1 1.337(5) . ?
N1 C4 1.340(5) . ?
N2 C5 1.306(5) . ?
N2 N3 1.406(4) . ?
N3 C6 1.321(5) . ?
N4 C2 1.328(5) . ?
N4 C3 1.340(5) . ?
N5 C5 1.312(5) . ?
N5 H15A 0.80(5) . ?
N5 H15B 0.71(5) . ?
N6 C9 1.336(5) . ?
N6 C10 1.336(5) . ?
N7 C12 1.168(5) . ?
C1 C2 1.395(6) . ?
C1 H1 0.9500 . ?
C2 H2 0.9500 . ?
C3 C4 1.384(5) . ?
C3 H3 0.9500 . ?
C4 C5 1.497(5) . ?
C6 C7 1.493(5) . ?
C7 C11 1.388(5) . ?
C7 C8 1.391(5) . ?
C8 C9 1.384(5) . ?
C8 H8 0.9500 . ?
C9 H9 0.9500 . ?
C10 C11 1.386(5) . ?
C10 H10 0.9500 . ?
C11 H11 0.9500 . ?

loop_
_geom_hbond_atom_site_label_D
_geom_hbond_atom_site_label_H
_geom_hbond_atom_site_label_A
_geom_hbond_distance_DH
_geom_hbond_distance_HA
_geom_hbond_distance_DA
_geom_hbond_angle_DHA
_geom_hbond_site_symmetry_A
_geom_hbond_publ_flag
N5 H15A S1 0.80(5) 2.82(5) 3.503(4) 145(4) 4_565 yes
N5 H15B N6 0.71(5) 2.22(5) 2.919(5) 167(5) 4_666 yes
C2 H2 S1 0.95 2.93 3.640(4) 132.1 3_657 yes
C3 H3 O1 0.95 2.46 3.113(5) 125.9 1_655 yes
C8 H8 S1 0.95 3.03 3.791(4) 138.5 4_565 yes

loop_
_geom_torsion_atom_site_label_1
_geom_torsion_atom_site_label_2
_geom_torsion_atom_site_label_3
_geom_torsion_atom_site_label_4
_geom_torsion
_geom_torsion_site_symmetry_1
_geom_torsion_site_symmetry_2
_geom_torsion_site_symmetry_3
_geom_torsion_site_symmetry_4
_geom_torsion_publ_flag
C5 N2 N3 C6 -163.1(3) . . . . ?
Pb1 N2 N3 C6 -1.1(4) . . . . ?
C4 N1 C1 C2 -1.3(5) . . . . ?
Pb1 N1 C1 C2 169.8(3) . . . . ?
C3 N4 C2 C1 2.4(6) . . . . ?
N1 C1 C2 N4 -1.2(6) . . . . ?
C2 N4 C3 C4 -1.2(6) . . . . ?
C1 N1 C4 C3 2.5(5) . . . . ?
Pb1 N1 C4 C3 -170.1(3) . . . . ?
C1 N1 C4 C5 179.5(3) . . . . ?
Pb1 N1 C4 C5 7.0(4) . . . . ?
N4 C3 C4 N1 -1.2(6) . . . . ?
N4 C3 C4 C5 -178.2(3) . . . . ?
N3 N2 C5 N5 0.6(5) . . . . ?
Pb1 N2 C5 N5 -159.7(3) . . . . ?
N3 N2 C5 C4 -177.9(3) . . . . ?
Pb1 N2 C5 C4 21.8(4) . . . . ?
N1 C4 C5 N2 -17.8(5) . . . . ?
C3 C4 C5 N2 159.3(3) . . . . ?
N1 C4 C5 N5 163.6(3) . . . . ?
C3 C4 C5 N5 -19.3(5) . . . . ?
Pb1 O1 C6 N3 -0.3(5) . . . . ?
Pb1 O1 C6 C7 -178.1(2) . . . . ?
N2 N3 C6 O1 0.9(5) . . . . ?
N2 N3 C6 C7 178.8(3) . . . . ?
O1 C6 C7 C11 0.1(5) . . . . ?
N3 C6 C7 C11 -178.0(3) . . . . ?
O1 C6 C7 C8 179.5(3) . . . . ?
N3 C6 C7 C8 1.4(5) . . . . ?
C11 C7 C8 C9 -0.4(5) . . . . ?
C6 C7 C8 C9 -179.8(3) . . . . ?
C10 N6 C9 C8 -0.3(6) . . . . ?
C7 C8 C9 N6 0.6(6) . . . . ?
C9 N6 C10 C11 -0.1(6) . . . . ?
N6 C10 C11 C7 0.2(6) . . . . ?
C8 C7 C11 C10 0.0(6) . . . . ?
C6 C7 C11 C10 179.4(3) . . . . ?
